data_7246000
loop_
_publ_author_name
'Li, Yuping'
'Tao, Yang'
'Zhoujin, Yunping'
'Zhao, Fang'
'Liang, Peng-Yu'
'Parkin, Sean'
'Li, Tonglei'
'Zhou, Pan-Pan'
'Long, Sihui'

_publ_section_title
;
 \p--\p stacking in the polymorphism of 2-(naphthalenylamino)-nicotinic
 acids and a comparison with their analogues
;
_journal_issue 3
_journal_name_full CrystEngComm
_journal_page_first 432
_journal_page_last 443
_journal_paper_doi 10.1039/D2CE01233B
_journal_volume 25
_journal_year 2023
_chemical_formula_moiety 'C14 H14 N2 O2'
_chemical_formula_sum 'C14 H14 N2 O2'
_chemical_formula_weight 242.27
_space_group_crystal_system monoclinic
_space_group_IT_number 14
_space_group_name_Hall '-P 2ybc'
_space_group_name_H-M_alt 'P 1 21/c 1'
_atom_sites_solution_hydrogens geom
_atom_sites_solution_primary dual
_audit_creation_date 2021-07-25
_audit_creation_method
;
Olex2 1.3-ac4
(compiled 2019.04.23 svn.r3594 for Rigaku Oxford Diffraction, GUI svn.r5739)
;
_audit_update_record
;
2022-07-29 deposited with the CCDC.	2022-12-05 downloaded from the CCDC.
;
_cell_angle_alpha 90
_cell_angle_beta 93.896(2)
_cell_angle_gamma 90
_cell_formula_units_Z 4
_cell_length_a 6.81390(10)
_cell_length_b 24.3841(5)
_cell_length_c 7.44210(10)
_cell_measurement_reflns_used 6074
_cell_measurement_temperature 300.42(10)
_cell_measurement_theta_max 77.0590
_cell_measurement_theta_min 6.2330
_cell_volume 1233.65(4)
_computing_cell_refinement 'CrysAlisPro 1.171.41.103a (Rigaku OD, 2021)'
_computing_data_collection 'CrysAlisPro 1.171.41.103a (Rigaku OD, 2021)'
_computing_data_reduction 'CrysAlisPro 1.171.41.103a (Rigaku OD, 2021)'
_computing_molecular_graphics 'Olex2 (Dolomanov et al., 2009)'
_computing_publication_material 'Olex2 (Dolomanov et al., 2009)'
_computing_structure_refinement 'ShelXL (Sheldrick, 2015)'
_computing_structure_solution 'ShelXT (Sheldrick, 2015)'
_diffrn_ambient_environment air
_diffrn_ambient_temperature 300.42(10)
_diffrn_detector 'Hybrid Pixel Array Detector'
_diffrn_detector_area_resol_mean 10.0000
_diffrn_detector_type HyPix
_diffrn_measured_fraction_theta_full 0.994
_diffrn_measured_fraction_theta_max 0.937
_diffrn_measurement_details
;
List of Runs (angles in degrees, time in seconds):

  # Type    Start    End  Width  t~exp~   \w     \q     \k     \f   Frames
#--------------------------------------------------------------------------
  1  \w     99.00 170.00   0.50    0.05    --  107.75  57.00 -30.00  142
  2  \w    115.00 175.00   0.50    0.05    --  107.75  57.00  30.00  120
  3  \w     96.00 158.00   0.50    0.05    --  107.75  37.00  30.00  124
  4  \w     30.00  55.00   0.50    0.05    --   47.57-121.00 -37.00   50
  5  \w     72.00  97.00   0.50    0.05    --  107.75-121.00 -37.00   50
  6  \w     52.00  78.00   0.50    0.05    --  107.75 -99.00   0.00   52
  7  \w     46.00  71.00   0.50    0.05    --   47.57-151.00 161.00   50
  8  \w     58.00  83.00   0.50    0.05    --  107.75-151.00 161.00   50
  9  \w     35.00  60.00   0.50    0.05    --  107.75 -57.00  30.00   50
 10  \w    -26.00  23.00   0.50    0.05    --   47.57 -19.00 120.00   98
 11  \w    -25.00  18.00   0.50    0.05    --   47.57 -19.00  60.00   86
 12  \w    -22.00  22.00   0.50    0.05    --   47.57 -19.00-180.00   88
 13  \w     82.00 144.00   0.50    0.05    --  107.75 121.00  44.00  124
 14  \w     62.00  92.00   0.50    0.05    --   47.57 151.00-154.00   60
 15  \w    101.00 126.00   0.50    0.05    --  107.75 151.00-154.00   50
 16  \w   -107.00 -82.00   0.50    0.05    -- -100.00 151.00-154.00   50
 17  \w   -119.00 -53.00   0.50    0.05    -- -100.00 135.00 -30.11  132
 18  \w    -83.00 -56.00   0.50    0.05    --  -47.57 121.00  44.00   54
 19  \w   -103.00 -51.00   0.50    0.05    -- -100.00 121.00  44.00  104
 20  \w   -109.00 -27.00   0.50    0.05    -- -100.00  77.00  60.00  164
 21  \w    -68.00 -39.00   0.50    0.05    -- -100.00  57.00   0.00   58
 22  \w    -59.00 -28.00   0.50    0.05    -- -100.00  57.00 -90.00   62
 23  \w    -29.00   0.00   0.50    0.05    --  -47.57  19.00-180.00   58
 24  \w    -68.00 -38.00   0.50    0.05    -- -100.00  57.00-120.00   60
 25  \w   -129.00-104.00   0.50    0.05    -- -100.00-121.00 -37.00   50
 26  \w    -96.00 -68.00   0.50    0.05    --  -47.57-151.00 161.00   56
;
_diffrn_measurement_device 'four-circle diffractometer'
_diffrn_measurement_device_type 'ROD, Synergy Custom system, HyPix'
_diffrn_measurement_method '\w scans'
_diffrn_orient_matrix_type 'CrysAlisPro convention (1999,Acta A55,543-557)'
_diffrn_orient_matrix_UB_11 0.0147199000
_diffrn_orient_matrix_UB_12 -0.0626892000
_diffrn_orient_matrix_UB_13 0.0228213000
_diffrn_orient_matrix_UB_21 0.1084031000
_diffrn_orient_matrix_UB_22 -0.0039399000
_diffrn_orient_matrix_UB_23 -0.1745572000
_diffrn_orient_matrix_UB_31 0.1984694000
_diffrn_orient_matrix_UB_32 0.0067765000
_diffrn_orient_matrix_UB_33 0.1098182000
_diffrn_radiation_monochromator mirror
_diffrn_radiation_probe x-ray
_diffrn_radiation_type 'Cu K\a'
_diffrn_radiation_wavelength 1.54184
_diffrn_reflns_av_R_equivalents 0.0205
_diffrn_reflns_av_unetI/netI 0.0180
_diffrn_reflns_Laue_measured_fraction_full 0.994
_diffrn_reflns_Laue_measured_fraction_max 0.937
_diffrn_reflns_limit_h_max 8
_diffrn_reflns_limit_h_min -8
_diffrn_reflns_limit_k_max 30
_diffrn_reflns_limit_k_min -26
_diffrn_reflns_limit_l_max 9
_diffrn_reflns_limit_l_min -8
_diffrn_reflns_number 8468
_diffrn_reflns_point_group_measured_fraction_full 0.994
_diffrn_reflns_point_group_measured_fraction_max 0.937
_diffrn_reflns_theta_full 67.684
_diffrn_reflns_theta_max 77.359
_diffrn_reflns_theta_min 6.231
_diffrn_source 'Rotating-anode X-ray tube'
_diffrn_source_type 'Rigaku (Cu) X-ray Source'
_exptl_absorpt_coefficient_mu 0.720
_exptl_absorpt_correction_T_max 1.00000
_exptl_absorpt_correction_T_min 0.69597
_exptl_absorpt_correction_type multi-scan
_exptl_absorpt_process_details
;
CrysAlisPro 1.171.41.103a (Rigaku Oxford Diffraction, 2021)
Empirical absorption correction using spherical harmonics,
implemented in SCALE3 ABSPACK scaling algorithm.
;
_exptl_crystal_colour 'clear light yellow'
_exptl_crystal_colour_lustre clear
_exptl_crystal_colour_modifier light
_exptl_crystal_colour_primary yellow
_exptl_crystal_density_diffrn 1.304
_exptl_crystal_description plate
_exptl_crystal_F_000 512
_exptl_crystal_size_max 0.12
_exptl_crystal_size_mid 0.05
_exptl_crystal_size_min 0.03
_refine_diff_density_max 0.193
_refine_diff_density_min -0.135
_refine_diff_density_rms 0.030
_refine_ls_extinction_method none
_refine_ls_goodness_of_fit_ref 1.096
_refine_ls_hydrogen_treatment constr
_refine_ls_matrix_type full
_refine_ls_number_parameters 166
_refine_ls_number_reflns 2458
_refine_ls_number_restraints 0
_refine_ls_restrained_S_all 1.096
_refine_ls_R_factor_all 0.0438
_refine_ls_R_factor_gt 0.0397
_refine_ls_shift/su_max 0.001
_refine_ls_shift/su_mean 0.000
_refine_ls_structure_factor_coef Fsqd
_refine_ls_weighting_details 'w=1/[\s^2^(Fo^2^)+(0.0685P)^2^+0.1114P] where P=(Fo^2^+2Fc^2^)/3'
_refine_ls_weighting_scheme calc
_refine_ls_wR_factor_gt 0.1167
_refine_ls_wR_factor_ref 0.1203
_reflns_Friedel_coverage 0.000
_reflns_number_gt 2136
_reflns_number_total 2458
_reflns_threshold_expression 'I > 2\s(I)'
_cod_data_source_file d2ce01233b2.cif
_cod_data_source_block taoya-6-2_auto
_cod_depositor_comments 'Adding full bibliography for 7245996--7246001.cif.'
_cod_database_code 7246000
_shelx_shelxl_version_number 2018/3
_shelx_space_group_comment
;
The symmetry employed for this shelxl refinement is uniquely defined
by the following loop, which should always be used as a source of
symmetry information in preference to the above space-group names.
They are only intended as comments.
;
_shelx_estimated_absorpt_t_max 0.979
_shelx_estimated_absorpt_t_min 0.919
_reflns_odcompleteness_completeness 99.52
_reflns_odcompleteness_iscentric 1
_reflns_odcompleteness_theta 66.97
_olex2_refinement_description
;
1. Fixed Uiso
 At 1.2 times of:
  All C(H) groups, All N(H) groups
 At 1.5 times of:
  All C(H,H,H) groups, All O(H) groups
2.a Aromatic/amide H refined with riding coordinates:
 N2(H2A), C3(H3), C4(H4), C5(H5), C8(H8), C11(H11), C12(H12)
2.b Idealised Me refined as rotating group:
 C13(H13A,H13B,H13C), C14(H14A,H14B,H14C)
2.c Idealised tetrahedral OH refined as rotating group:
 O2(H2)
;
_olex2_submission_special_instructions 'No special instructions were received'
_oxdiff_exptl_absorpt_empirical_details
;
Empirical correction (ABSPACK) includes:
- Absorption correction using spherical harmonics
- Frame scaling
;
_oxdiff_exptl_absorpt_empirical_full_max 1.547
_oxdiff_exptl_absorpt_empirical_full_min 0.698

loop_
_space_group_symop_operation_xyz
'x, y, z'
'-x, y+1/2, -z+1/2'
'-x, -y, -z'
'x, -y-1/2, z-1/2'

loop_
_atom_site_label
_atom_site_type_symbol
_atom_site_fract_x
_atom_site_fract_y
_atom_site_fract_z
_atom_site_U_iso_or_equiv
_atom_site_adp_type
_atom_site_occupancy
_atom_site_site_symmetry_order
_atom_site_calc_flag
_atom_site_refinement_flags_posn
_atom_site_refinement_flags_adp
_atom_site_refinement_flags_occupancy
_atom_site_disorder_assembly
_atom_site_disorder_group
O1 O 0.18306(12) 0.46528(4) 0.59604(13) 0.0567(3) Uani 1 1 d . . . . .
O2 O 0.15408(12) 0.55631(4) 0.58999(14) 0.0602(3) Uani 1 1 d . . . . .
H2 H 0.050236 0.548645 0.533430 0.090 Uiso 1 1 calc GR . . . .
N1 N 0.75814(14) 0.48609(4) 0.85159(14) 0.0484(3) Uani 1 1 d . . . . .
N2 N 0.52582(14) 0.42364(4) 0.73290(14) 0.0477(3) Uani 1 1 d . . . . .
H2A H 0.410474 0.420272 0.679566 0.057 Uiso 1 1 calc R . . . .
C1 C 0.57922(16) 0.47644(4) 0.77040(14) 0.0405(3) Uani 1 1 d . . . . .
C2 C 0.44694(16) 0.52019(5) 0.72223(15) 0.0426(3) Uani 1 1 d . . . . .
C3 C 0.50849(19) 0.57320(5) 0.76162(19) 0.0545(3) Uani 1 1 d . . . . .
H3 H 0.425311 0.602563 0.732246 0.065 Uiso 1 1 calc R . . . .
C4 C 0.69239(19) 0.58262(5) 0.8441(2) 0.0621(4) Uani 1 1 d . . . . .
H4 H 0.735961 0.618025 0.870797 0.074 Uiso 1 1 calc R . . . .
C5 C 0.80936(18) 0.53782(5) 0.88570(18) 0.0549(3) Uani 1 1 d . . . . .
H5 H 0.933400 0.544193 0.941796 0.066 Uiso 1 1 calc R . . . .
C6 C 0.25097(16) 0.51107(5) 0.63210(16) 0.0454(3) Uani 1 1 d . . . . .
C7 C 0.62449(17) 0.37363(4) 0.76531(15) 0.0437(3) Uani 1 1 d . . . . .
C8 C 0.51037(18) 0.32655(5) 0.73492(16) 0.0481(3) Uani 1 1 d . . . . .
H8 H 0.378189 0.330415 0.697098 0.058 Uiso 1 1 calc R . . . .
C9 C 0.58734(19) 0.27423(5) 0.75918(16) 0.0502(3) Uani 1 1 d . . . . .
C10 C 0.7853(2) 0.26780(5) 0.81701(16) 0.0509(3) Uani 1 1 d . . . . .
C11 C 0.89715(19) 0.31488(5) 0.84499(17) 0.0546(3) Uani 1 1 d . . . . .
H11 H 1.029420 0.311088 0.882609 0.065 Uiso 1 1 calc R . . . .
C12 C 0.82181(18) 0.36740(5) 0.81973(17) 0.0520(3) Uani 1 1 d . . . . .
H12 H 0.902394 0.397912 0.838992 0.062 Uiso 1 1 calc R . . . .
C13 C 0.4553(2) 0.22520(6) 0.7236(2) 0.0672(4) Uani 1 1 d . . . . .
H13A H 0.508333 0.202390 0.633615 0.101 Uiso 1 1 calc GR . . . .
H13B H 0.326253 0.237414 0.681787 0.101 Uiso 1 1 calc GR . . . .
H13C H 0.447312 0.204615 0.832829 0.101 Uiso 1 1 calc GR . . . .
C14 C 0.8761(2) 0.21163(5) 0.8460(2) 0.0667(4) Uani 1 1 d . . . . .
H14A H 0.805275 0.191747 0.932213 0.100 Uiso 1 1 calc GR . . . .
H14B H 1.011043 0.215473 0.890247 0.100 Uiso 1 1 calc GR . . . .
H14C H 0.869596 0.191998 0.733927 0.100 Uiso 1 1 calc GR . . . .

loop_
_atom_site_aniso_label
_atom_site_aniso_U_11
_atom_site_aniso_U_22
_atom_site_aniso_U_33
_atom_site_aniso_U_23
_atom_site_aniso_U_13
_atom_site_aniso_U_12
O1 0.0390(4) 0.0445(5) 0.0837(6) 0.0049(4) -0.0164(4) -0.0020(3)
O2 0.0404(4) 0.0457(5) 0.0912(7) 0.0056(4) -0.0191(4) 0.0051(3)
N1 0.0425(5) 0.0397(5) 0.0605(6) -0.0026(4) -0.0152(4) 0.0025(4)
N2 0.0385(5) 0.0374(5) 0.0649(6) 0.0013(4) -0.0145(4) 0.0006(4)
C1 0.0373(5) 0.0371(5) 0.0459(6) 0.0008(4) -0.0058(4) 0.0007(4)
C2 0.0369(6) 0.0395(6) 0.0503(6) 0.0013(4) -0.0055(4) 0.0021(4)
C3 0.0487(6) 0.0390(6) 0.0737(8) -0.0019(5) -0.0124(6) 0.0061(5)
C4 0.0560(7) 0.0388(6) 0.0877(10) -0.0085(6) -0.0221(6) 0.0004(5)
C5 0.0467(6) 0.0448(7) 0.0699(8) -0.0066(5) -0.0199(5) -0.0004(5)
C6 0.0351(6) 0.0427(6) 0.0575(7) 0.0048(5) -0.0039(5) 0.0027(4)
C7 0.0462(6) 0.0358(6) 0.0478(6) 0.0010(4) -0.0057(4) 0.0013(4)
C8 0.0468(6) 0.0419(6) 0.0546(6) 0.0015(5) -0.0041(5) -0.0030(5)
C9 0.0629(7) 0.0384(6) 0.0494(6) 0.0010(5) 0.0046(5) -0.0036(5)
C10 0.0643(8) 0.0409(6) 0.0474(6) 0.0018(5) 0.0030(5) 0.0081(5)
C11 0.0523(7) 0.0487(7) 0.0608(7) -0.0006(5) -0.0100(5) 0.0098(5)
C12 0.0478(7) 0.0398(6) 0.0659(7) -0.0026(5) -0.0129(5) 0.0018(5)
C13 0.0802(10) 0.0420(7) 0.0794(9) 0.0021(6) 0.0050(7) -0.0121(7)
C14 0.0857(10) 0.0453(7) 0.0692(9) 0.0042(6) 0.0069(7) 0.0157(7)

loop_
_atom_type_symbol
_atom_type_description
_atom_type_scat_dispersion_real
_atom_type_scat_dispersion_imag
_atom_type_scat_source
C C 0.0181 0.0091 'International Tables Vol C Tables 4.2.6.8 and 6.1.1.4'
H H 0.0000 0.0000 'International Tables Vol C Tables 4.2.6.8 and 6.1.1.4'
N N 0.0311 0.0180 'International Tables Vol C Tables 4.2.6.8 and 6.1.1.4'
O O 0.0492 0.0322 'International Tables Vol C Tables 4.2.6.8 and 6.1.1.4'

loop_
_geom_angle_atom_site_label_1
_geom_angle_atom_site_label_2
_geom_angle_atom_site_label_3
_geom_angle
_geom_angle_site_symmetry_1
_geom_angle_site_symmetry_3
_geom_angle_publ_flag
C5 N1 C1 118.08(10) . . ?
C1 N2 C7 131.85(9) . . ?
N1 C1 N2 118.65(9) . . ?
N1 C1 C2 121.35(10) . . ?
N2 C1 C2 120.01(10) . . ?
C1 C2 C6 122.71(10) . . ?
C3 C2 C1 117.90(10) . . ?
C3 C2 C6 119.39(10) . . ?
C4 C3 C2 120.25(11) . . ?
C5 C4 C3 117.64(11) . . ?
N1 C5 C4 124.79(11) . . ?
O1 C6 O2 122.32(10) . . ?
O1 C6 C2 123.57(10) . . ?
O2 C6 C2 114.10(10) . . ?
C8 C7 N2 115.53(10) . . ?
C12 C7 N2 126.05(10) . . ?
C12 C7 C8 118.40(10) . . ?
C9 C8 C7 122.27(11) . . ?
C8 C9 C10 119.49(11) . . ?
C8 C9 C13 119.37(12) . . ?
C10 C9 C13 121.14(12) . . ?
C9 C10 C14 121.51(12) . . ?
C11 C10 C9 117.59(11) . . ?
C11 C10 C14 120.89(12) . . ?
C10 C11 C12 123.33(12) . . ?
C7 C12 C11 118.90(11) . . ?

loop_
_geom_bond_atom_site_label_1
_geom_bond_atom_site_label_2
_geom_bond_distance
_geom_bond_site_symmetry_2
_geom_bond_publ_flag
O1 C6 1.2312(14) . ?
O2 C6 1.3127(13) . ?
N1 C1 1.3441(14) . ?
N1 C5 1.3285(15) . ?
N2 C1 1.3616(14) . ?
N2 C7 1.4054(14) . ?
C1 C2 1.4267(15) . ?
C2 C3 1.3841(16) . ?
C2 C6 1.4699(15) . ?
C3 C4 1.3767(18) . ?
C4 C5 1.3751(17) . ?
C7 C8 1.3964(15) . ?
C7 C12 1.3859(17) . ?
C8 C9 1.3864(16) . ?
C9 C10 1.3967(19) . ?
C9 C13 1.5087(18) . ?
C10 C11 1.3858(18) . ?
C10 C14 1.5124(16) . ?
C11 C12 1.3877(16) . ?
